data_9016953
loop_
_publ_author_name
'Biagioni, C.'
'Pasero, M.'

_publ_section_title
;
 The crystal structure of johnbaumite, Ca5(AsO4)3OH,
 the arsenate analogue of hydroxylapatite
;
_journal_name_full 'American Mineralogist'
_journal_page_first 1580
_journal_page_last 1584
_journal_volume 98
_journal_year 2013
_chemical_compound_source 'Harstigen mine, Varmland, Sweden'
_chemical_formula_sum 'As2.79 Ca5 H O13 P0.21'
_chemical_name_mineral Johnbaumite
_space_group_IT_number 176
_space_group_name_Hall '-P 6c'
_space_group_name_H-M_alt 'P 63/m'
_symmetry_space_group_name_H-M 'P 63/m'
_cell_angle_alpha 90.077
_cell_angle_beta 90.051
_cell_angle_gamma 119.944
_cell_formula_units_Z 2
_cell_length_a 9.7199
_cell_length_b 9.7221
_cell_length_c 6.9651
_cell_volume 570.327
_database_code_amcsd 0020732
_exptl_crystal_density_diffrn 3.639
_cod_data_source_file inputs/fixed/downloads/05/05581.cif
_cod_data_source_block 05581
_cod_original_formula_sum '(As2.79 P.21) Ca5 O13 H'
_cod_database_code 9016953

loop_
_space_group_symop_operation_xyz
x,y,z
-x+y,-x,1/2-z
x-y,x,1/2+z
y,-x+y,-z
-y,x-y,z
x,y,1/2-z
-x,-y,1/2+z
x-y,x,-z
-x+y,-x,z
-y,x-y,1/2-z
y,-x+y,1/2+z
-x,-y,-z

loop_
_atom_site_aniso_label
_atom_site_aniso_U_11
_atom_site_aniso_U_22
_atom_site_aniso_U_33
_atom_site_aniso_U_12
_atom_site_aniso_U_13
_atom_site_aniso_U_23
As 0.00770 0.00620 0.00900 0.00310 0.00000 0.00000
P 0.00770 0.00620 0.00900 0.00310 0.00000 0.00000
Ca1 0.01830 0.01830 0.00860 0.00910 0.00000 0.00000
Ca2 0.01170 0.01400 0.01150 0.00560 0.00000 0.00000
O1 0.02100 0.01000 0.02030 0.00900 0.00000 0.00000
O2 0.00970 0.01400 0.03790 0.00430 0.00000 0.00000
O3 0.04880 0.02060 0.01730 0.02160 0.01540 0.00520
O-H 0.00550 0.00550 0.04600 0.00280 0.00000 0.00000

loop_
_atom_site_label
_atom_site_fract_x
_atom_site_fract_y
_atom_site_fract_z
_atom_site_occupancy
_atom_site_U_iso_or_equiv
_atom_site_type_symbol
_atom_site_attached_hydrogens
As 0.39940 0.37140 0.25000 0.93000 0.00780 As 0
P 0.39940 0.37140 0.25000 0.07000 0.00780 P 0
Ca1 0.33333 0.66667 0.00280 1.00000 0.01510 Ca 0
Ca2 0.24480 0.99930 0.25000 1.00000 0.01270 Ca 0
O1 0.32540 0.49290 0.25000 1.00000 0.01660 O 0
O2 0.59920 0.47060 0.25000 1.00000 0.02130 O 0
O3 0.34100 0.25120 0.44070 1.00000 0.02700 O 0
O-H 0.00000 0.00000 0.21600 0.50000 0.01900 O 1

loop_
_cod_changelog_entry_id
_cod_changelog_entry_author
_cod_changelog_entry_date
_cod_changelog_entry_text
1
;cod-tools version 3.8.0
Id: cif_guess_AMCSD_atom_types 9574 2023-05-10 09:00:05Z saulius
;
2023-05-10T18:57:32+03:00
;Derived atom types and hydrogen counts
from atom names that follow the AMCSD naming convention
(Wat == water, O-H == hydroxyl).
;
2
;cod-tools version 3.10.1
Id: cif_fix_AMCSD_atom_labels 10224 2024-08-07 11:09:31Z saulius
;
2024-08-07T19:40:20+03:00
;Changed the following '_atom_site_label' values:
the first duplicated label 'Ca'  converted to 'Ca1'
duplicated label 'Ca' at index 3 converted to 'Ca2'
;

loop_
_cod_related_entry_id
_cod_related_entry_database
_cod_related_entry_code
1 AMCSD 0020732
